data_7708631
loop_
_publ_author_name
'Wang, Liyan'
'Huang, Chenyang'
'Hu, Fenglian'
'Cui, Wen'
'Li, Yiqing'
'Li, Jingwen'
'Zong, Jiawen'
'Liu, Xicheng'
'Yuan, Xiang-Ai'
'Liu, Zhe'

_publ_section_title
;
 Preparation and antitumor application of
 N-phenylcarbazole/triphenylamine-modified fluorescent half-sandwich
 iridium(iii) Schiff base complexes
;
_journal_name_full 'Dalton Transactions'
_journal_paper_doi 10.1039/D1DT02959B
_journal_year 2021
_chemical_formula_sum 'C38 H39 Cl Ir N2 O'
_chemical_formula_weight 767.36
_space_group_IT_number 14
_space_group_name_Hall '-P 2yn'
_space_group_name_H-M_alt 'P 1 21/n 1'
_symmetry_cell_setting monoclinic
_symmetry_space_group_name_H-M 'P 1 21/n 1'
_atom_sites_solution_hydrogens geom
_atom_sites_solution_primary direct
_atom_sites_solution_secondary difmap
_audit_block_doi 10.5517/ccdc.csd.cc28q8y7
_audit_creation_method SHELXL-97
_audit_update_record
;
2021-09-01 deposited with the CCDC.	2021-10-12 downloaded from the CCDC.
;
_cell_angle_alpha 90.00
_cell_angle_beta 109.031(2)
_cell_angle_gamma 90.00
_cell_formula_units_Z 4
_cell_length_a 16.4918(14)
_cell_length_b 10.0684(8)
_cell_length_c 21.1210(17)
_cell_measurement_reflns_used 5343
_cell_measurement_temperature 298(2)
_cell_measurement_theta_max 24.889
_cell_measurement_theta_min 2.408
_cell_volume 3315.4(5)
_computing_cell_refinement 'Bruker SMART'
_computing_data_collection 'Bruker SMART'
_computing_data_reduction 'Bruker SAINT'
_computing_molecular_graphics 'Bruker SHELXTL'
_computing_publication_material 'Bruker SHELXTL'
_computing_structure_refinement 'SHELXL-97 (Sheldrick, 1997)'
_computing_structure_solution 'SHELXS-97 (Sheldrick, 1990)'
_diffrn_ambient_temperature 298(2)
_diffrn_measured_fraction_theta_full 0.997
_diffrn_measured_fraction_theta_max 0.997
_diffrn_measurement_device_type 'CCD area detector'
_diffrn_measurement_method 'phi and omega scans'
_diffrn_radiation_monochromator graphite
_diffrn_radiation_source 'fine-focus sealed tube'
_diffrn_radiation_type MoK\a
_diffrn_radiation_wavelength 0.71073
_diffrn_reflns_av_R_equivalents 0.0811
_diffrn_reflns_av_sigmaI/netI 0.0905
_diffrn_reflns_limit_h_max 19
_diffrn_reflns_limit_h_min -19
_diffrn_reflns_limit_k_max 11
_diffrn_reflns_limit_k_min -11
_diffrn_reflns_limit_l_max 25
_diffrn_reflns_limit_l_min -14
_diffrn_reflns_number 15818
_diffrn_reflns_theta_full 25.02
_diffrn_reflns_theta_max 25.02
_diffrn_reflns_theta_min 2.41
_exptl_absorpt_coefficient_mu 4.140
_exptl_absorpt_correction_T_max 0.5396
_exptl_absorpt_correction_T_min 0.2362
_exptl_absorpt_correction_type multi-scan
_exptl_absorpt_process_details sadabs
_exptl_crystal_colour yellow
_exptl_crystal_density_diffrn 1.537
_exptl_crystal_density_meas 1.620
_exptl_crystal_density_method 'not measured'
_exptl_crystal_description crystal
_exptl_crystal_F_000 1532
_exptl_crystal_size_max 0.49
_exptl_crystal_size_mid 0.21
_exptl_crystal_size_min 0.17
_refine_diff_density_max 1.112
_refine_diff_density_min -0.939
_refine_diff_density_rms 0.121
_refine_ls_extinction_method none
_refine_ls_goodness_of_fit_ref 0.960
_refine_ls_hydrogen_treatment mixed
_refine_ls_matrix_type full
_refine_ls_number_parameters 394
_refine_ls_number_reflns 5814
_refine_ls_number_restraints 0
_refine_ls_restrained_S_all 0.960
_refine_ls_R_factor_all 0.0687
_refine_ls_R_factor_gt 0.0341
_refine_ls_shift/su_max 0.000
_refine_ls_shift/su_mean 0.000
_refine_ls_structure_factor_coef Fsqd
_refine_ls_weighting_details 'calc w=1/[\s^2^(Fo^2^)+(0.0001P)^2^+0.0000P] where P=(Fo^2^+2Fc^2^)/3'
_refine_ls_weighting_scheme calc
_refine_ls_wR_factor_gt 0.0608
_refine_ls_wR_factor_ref 0.0697
_reflns_number_gt 3940
_reflns_number_total 5814
_reflns_threshold_expression >2sigma(I)
_cod_data_source_file d1dt02959b2.cif
_cod_data_source_block 190606b
_cod_depositor_comments
;
The following automatic conversions were performed:

data item '_symmetry_cell_setting' value 'Monoclinic' was changed to
'monoclinic' in accordance with the
/home/data/users/saulius/crontab/automatic-downloads/rss-feeds/RSC/lib/dictionaries/cif_core.dic
dictionary named 'cif_core.dic' version 2.4.2 last updated on
2011-04-26.

Automatic conversion script
Id: cif_fix_values 7556 2019-12-06 15:28:31Z antanas 
;
_cod_original_sg_symbol_H-M P2(1)/n
_cod_database_code 7708631

loop_
_symmetry_equiv_pos_as_xyz
'x, y, z'
'-x+1/2, y+1/2, -z+1/2'
'-x, -y, -z'
'x-1/2, -y-1/2, z-1/2'

loop_
_atom_site_label
_atom_site_type_symbol
_atom_site_fract_x
_atom_site_fract_y
_atom_site_fract_z
_atom_site_U_iso_or_equiv
_atom_site_adp_type
_atom_site_occupancy
_atom_site_symmetry_multiplicity
_atom_site_calc_flag
_atom_site_refinement_flags
_atom_site_disorder_assembly
_atom_site_disorder_group
Ir Ir 0.080549(12) 0.14415(2) 0.160468(10) 0.03956(9) Uani 1 1 d . . .
Cl1 Cl 0.08098(8) -0.09609(15) 0.16892(7) 0.0586(4) Uani 1 1 d . . .
N1 N 0.1984(2) 0.1517(4) 0.23834(19) 0.0363(11) Uani 1 1 d . . .
N2 N 0.2288(3) 0.1472(5) 0.5114(2) 0.0524(13) Uani 1 1 d . . .
O1 O 0.1504(2) 0.1171(4) 0.09546(17) 0.0635(12) Uani 1 1 d . . .
C1 C 0.2725(3) 0.1689(5) 0.2302(3) 0.0403(14) Uani 1 1 d . . .
H1 H 0.3187 0.1824 0.2690 0.048 Uiso 1 1 calc R . .
C2 C 0.2915(3) 0.1695(5) 0.1694(3) 0.0379(14) Uani 1 1 d . . .
C3 C 0.2314(3) 0.1447(5) 0.1061(3) 0.0436(14) Uani 1 1 d . . .
C4 C 0.2593(4) 0.1520(5) 0.0501(3) 0.0545(16) Uani 1 1 d . . .
H4 H 0.2200 0.1417 0.0073 0.065 Uiso 1 1 calc R . .
C5 C 0.3441(5) 0.1743(6) 0.0579(3) 0.0678(19) Uani 1 1 d . . .
H5 H 0.3618 0.1736 0.0204 0.081 Uiso 1 1 calc R . .
C6 C 0.4045(4) 0.1978(6) 0.1206(3) 0.0626(18) Uani 1 1 d . . .
H6 H 0.4615 0.2154 0.1253 0.075 Uiso 1 1 calc R . .
C7 C 0.3772(3) 0.1944(5) 0.1748(3) 0.0493(15) Uani 1 1 d . . .
H7 H 0.4169 0.2090 0.2170 0.059 Uiso 1 1 calc R . .
C8 C 0.2005(3) 0.1528(5) 0.3074(2) 0.0382(13) Uani 1 1 d . . .
C9 C 0.1722(3) 0.0452(6) 0.3341(3) 0.0435(14) Uani 1 1 d . . .
H9 H 0.1469 -0.0262 0.3070 0.052 Uiso 1 1 calc R . .
C10 C 0.1815(3) 0.0431(5) 0.4012(3) 0.0469(15) Uani 1 1 d . . .
H10 H 0.1637 -0.0307 0.4196 0.056 Uiso 1 1 calc R . .
C11 C 0.2171(3) 0.1500(6) 0.4408(2) 0.0445(15) Uani 1 1 d . . .
C12 C 0.2435(3) 0.2585(6) 0.4142(2) 0.0457(15) Uani 1 1 d . . .
H12 H 0.2667 0.3310 0.4414 0.055 Uiso 1 1 calc R . .
C13 C 0.2361(3) 0.2614(6) 0.3475(3) 0.0481(16) Uani 1 1 d . . .
H13 H 0.2546 0.3351 0.3295 0.058 Uiso 1 1 calc R . .
C14 C 0.2778(4) 0.0547(7) 0.5573(3) 0.0541(17) Uani 1 1 d . . .
C15 C 0.3243(4) -0.0514(7) 0.5485(3) 0.069(2) Uani 1 1 d . . .
H15 H 0.3269 -0.0721 0.5063 0.083 Uiso 1 1 calc R . .
C16 C 0.3672(4) -0.1270(7) 0.6033(4) 0.083(2) Uani 1 1 d . . .
H16 H 0.4001 -0.1989 0.5985 0.100 Uiso 1 1 calc R . .
C17 C 0.3615(5) -0.0960(9) 0.6672(4) 0.091(3) Uani 1 1 d . . .
H17 H 0.3899 -0.1486 0.7039 0.110 Uiso 1 1 calc R . .
C18 C 0.3154(5) 0.0091(8) 0.6750(3) 0.078(2) Uani 1 1 d . . .
H18 H 0.3128 0.0291 0.7173 0.094 Uiso 1 1 calc R . .
C19 C 0.2717(4) 0.0882(7) 0.6206(3) 0.0562(17) Uani 1 1 d . . .
C20 C 0.2182(4) 0.2031(7) 0.6125(3) 0.0564(17) Uani 1 1 d . . .
C21 C 0.1899(4) 0.2805(8) 0.6562(3) 0.074(2) Uani 1 1 d . . .
H21 H 0.2068 0.2603 0.7016 0.088 Uiso 1 1 calc R . .
C22 C 0.1371(5) 0.3861(8) 0.6312(4) 0.085(2) Uani 1 1 d . . .
H22 H 0.1172 0.4369 0.6599 0.102 Uiso 1 1 calc R . .
C23 C 0.1125(4) 0.4192(7) 0.5635(4) 0.077(2) Uani 1 1 d . . .
H23 H 0.0770 0.4920 0.5478 0.093 Uiso 1 1 calc R . .
C24 C 0.1401(4) 0.3455(7) 0.5194(3) 0.0629(18) Uani 1 1 d . . .
H24 H 0.1232 0.3670 0.4741 0.076 Uiso 1 1 calc R . .
C25 C 0.1942(4) 0.2376(7) 0.5448(3) 0.0523(16) Uani 1 1 d . . .
C26 C -0.0557(3) 0.1549(5) 0.1082(3) 0.0473(16) Uani 1 1 d . . .
C27 C -0.0384(3) 0.1734(6) 0.1784(3) 0.0494(16) Uani 1 1 d . . .
C28 C 0.0124(3) 0.2906(6) 0.1982(3) 0.0514(16) Uani 1 1 d . . .
C29 C 0.0301(4) 0.3401(6) 0.1413(3) 0.0616(19) Uani 1 1 d . . .
C30 C -0.0143(4) 0.2588(6) 0.0851(3) 0.0540(17) Uani 1 1 d . . .
C31 C -0.1086(3) 0.0454(6) 0.0671(3) 0.067(2) Uani 1 1 d . . .
H31A H -0.1679 0.0594 0.0625 0.101 Uiso 1 1 calc R . .
H31B H -0.0900 -0.0382 0.0888 0.101 Uiso 1 1 calc R . .
H31C H -0.1021 0.0448 0.0236 0.101 Uiso 1 1 calc R . .
C32 C -0.0747(4) 0.0890(7) 0.2218(3) 0.084(2) Uani 1 1 d . . .
H32A H -0.1314 0.1193 0.2176 0.127 Uiso 1 1 calc R . .
H32B H -0.0386 0.0961 0.2677 0.127 Uiso 1 1 calc R . .
H32C H -0.0771 -0.0019 0.2077 0.127 Uiso 1 1 calc R . .
C33 C 0.0375(4) 0.3539(6) 0.2669(3) 0.096(3) Uani 1 1 d . . .
H33A H -0.0057 0.4167 0.2683 0.144 Uiso 1 1 calc R . .
H33B H 0.0914 0.3988 0.2759 0.144 Uiso 1 1 calc R . .
H33C H 0.0426 0.2864 0.3001 0.144 Uiso 1 1 calc R . .
C34 C 0.0812(4) 0.4639(7) 0.1392(4) 0.111(3) Uani 1 1 d . . .
H34A H 0.1157 0.4876 0.1839 0.167 Uiso 1 1 calc R . .
H34B H 0.0427 0.5355 0.1197 0.167 Uiso 1 1 calc R . .
H34C H 0.1177 0.4472 0.1127 0.167 Uiso 1 1 calc R . .
C35 C -0.0131(4) 0.2774(7) 0.0155(3) 0.090(2) Uani 1 1 d . . .
H35A H -0.0280 0.1953 -0.0087 0.135 Uiso 1 1 calc R . .
H35B H 0.0433 0.3039 0.0167 0.135 Uiso 1 1 calc R . .
H35C H -0.0537 0.3447 -0.0065 0.135 Uiso 1 1 calc R . .
C36 C 0.0296(5) 0.9436(8) 0.5131(5) 0.111(3) Uani 1 1 d . . .
H36A H 0.0056 0.8655 0.4869 0.133 Uiso 1 1 calc R . .
H36B H 0.0834 0.9632 0.5057 0.133 Uiso 1 1 calc R . .
C37 C 0.0488(6) 0.9099(11) 0.5847(5) 0.131(3) Uani 1 1 d . . .
H37A H -0.0047 0.8874 0.5919 0.158 Uiso 1 1 calc R . .
H37B H 0.0712 0.9888 0.6110 0.158 Uiso 1 1 calc R . .
C38 C 0.1109(6) 0.7986(9) 0.6113(5) 0.146(4) Uani 1 1 d . . .
H38A H 0.0815 0.7152 0.6001 0.220 Uiso 1 1 calc R . .
H38B H 0.1351 0.8063 0.6591 0.220 Uiso 1 1 calc R . .
H38C H 0.1558 0.8031 0.5917 0.220 Uiso 1 1 calc R . .

loop_
_atom_site_aniso_label
_atom_site_aniso_U_11
_atom_site_aniso_U_22
_atom_site_aniso_U_33
_atom_site_aniso_U_23
_atom_site_aniso_U_13
_atom_site_aniso_U_12
Ir 0.03539(12) 0.04921(16) 0.03378(13) -0.00392(12) 0.01087(9) -0.00143(11)
Cl1 0.0511(8) 0.0480(10) 0.0691(10) -0.0086(8) 0.0092(7) 0.0117(7)
N1 0.033(2) 0.044(3) 0.034(2) -0.001(2) 0.0137(18) -0.003(2)
N2 0.067(3) 0.061(4) 0.034(3) -0.001(3) 0.024(2) -0.011(3)
O1 0.054(2) 0.104(4) 0.039(2) -0.024(2) 0.0235(18) -0.018(2)
C1 0.036(3) 0.043(4) 0.043(3) 0.001(3) 0.014(2) -0.003(2)
C2 0.040(3) 0.034(4) 0.044(3) 0.008(3) 0.020(3) 0.007(2)
C3 0.049(3) 0.044(4) 0.044(3) -0.005(3) 0.024(3) -0.002(3)
C4 0.076(4) 0.052(4) 0.045(4) -0.013(3) 0.034(3) -0.014(3)
C5 0.102(5) 0.056(5) 0.074(5) -0.006(4) 0.068(4) -0.007(4)
C6 0.055(4) 0.068(5) 0.081(5) 0.004(4) 0.046(4) -0.001(3)
C7 0.047(4) 0.049(4) 0.055(4) 0.004(3) 0.021(3) 0.003(3)
C8 0.032(3) 0.050(4) 0.032(3) -0.002(3) 0.011(2) -0.003(3)
C9 0.050(3) 0.041(4) 0.043(3) -0.005(3) 0.019(3) -0.010(3)
C10 0.059(4) 0.044(4) 0.042(4) 0.002(3) 0.024(3) -0.012(3)
C11 0.054(3) 0.055(4) 0.027(3) 0.003(3) 0.019(3) -0.007(3)
C12 0.050(3) 0.055(4) 0.031(3) -0.007(3) 0.012(3) -0.022(3)
C13 0.055(4) 0.048(4) 0.039(3) 0.004(3) 0.013(3) -0.022(3)
C14 0.058(4) 0.059(5) 0.043(4) 0.008(3) 0.013(3) -0.012(3)
C15 0.081(5) 0.063(5) 0.059(4) 0.001(4) 0.016(4) -0.001(4)
C16 0.093(5) 0.073(6) 0.079(6) 0.011(5) 0.023(5) 0.008(4)
C17 0.106(6) 0.089(7) 0.063(5) 0.023(5) 0.007(5) -0.007(5)
C18 0.084(5) 0.101(7) 0.046(4) 0.008(4) 0.016(4) -0.017(4)
C19 0.062(4) 0.075(5) 0.032(3) 0.003(4) 0.016(3) -0.015(4)
C20 0.058(4) 0.082(5) 0.036(4) -0.005(4) 0.024(3) -0.022(4)
C21 0.074(5) 0.104(7) 0.046(4) -0.016(4) 0.026(4) -0.020(4)
C22 0.085(5) 0.102(7) 0.080(6) -0.035(5) 0.041(4) -0.007(5)
C23 0.074(5) 0.083(6) 0.083(5) -0.026(5) 0.035(4) 0.000(4)
C24 0.070(4) 0.070(5) 0.051(4) -0.009(4) 0.023(3) -0.013(4)
C25 0.057(4) 0.063(5) 0.042(4) -0.013(3) 0.023(3) -0.020(3)
C26 0.037(3) 0.039(4) 0.056(4) 0.002(3) 0.003(3) 0.006(3)
C27 0.040(3) 0.051(4) 0.057(4) 0.010(3) 0.014(3) 0.014(3)
C28 0.047(4) 0.050(4) 0.049(4) -0.006(3) 0.004(3) 0.018(3)
C29 0.056(4) 0.040(4) 0.069(5) 0.001(4) -0.006(3) 0.006(3)
C30 0.060(4) 0.050(4) 0.043(4) 0.010(3) 0.005(3) 0.014(3)
C31 0.045(3) 0.053(4) 0.086(5) -0.010(4) -0.002(3) 0.000(3)
C32 0.065(4) 0.109(6) 0.097(5) 0.024(5) 0.050(4) 0.020(4)
C33 0.094(5) 0.103(6) 0.077(5) -0.043(4) 0.009(4) 0.039(4)
C34 0.095(6) 0.067(6) 0.156(8) 0.005(5) 0.020(5) -0.020(4)
C35 0.088(5) 0.112(7) 0.063(5) 0.035(4) 0.015(4) 0.008(4)
C36 0.113(8) 0.128(10) 0.125(8) -0.034(8) 0.086(7) -0.034(5)
C37 0.133(8) 0.159(10) 0.136(9) -0.022(8) 0.090(7) -0.014(7)
C38 0.180(10) 0.119(9) 0.178(10) -0.033(8) 0.110(9) -0.001(7)

loop_
_atom_type_symbol
_atom_type_description
_atom_type_scat_dispersion_real
_atom_type_scat_dispersion_imag
_atom_type_scat_source
C C 0.0033 0.0016 'International Tables Vol C Tables 4.2.6.8 and 6.1.1.4'
H H 0.0000 0.0000 'International Tables Vol C Tables 4.2.6.8 and 6.1.1.4'
N N 0.0061 0.0033 'International Tables Vol C Tables 4.2.6.8 and 6.1.1.4'
O O 0.0106 0.0060 'International Tables Vol C Tables 4.2.6.8 and 6.1.1.4'
Cl Cl 0.1484 0.1585 'International Tables Vol C Tables 4.2.6.8 and 6.1.1.4'
Ir Ir -1.4442 7.9887 'International Tables Vol C Tables 4.2.6.8 and 6.1.1.4'

loop_
_geom_angle_atom_site_label_1
_geom_angle_atom_site_label_2
_geom_angle_atom_site_label_3
_geom_angle
_geom_angle_site_symmetry_1
_geom_angle_site_symmetry_3
_geom_angle_publ_flag
O1 Ir N1 87.20(15) . . ?
O1 Ir C29 105.2(2) . . ?
N1 Ir C29 108.69(18) . . ?
O1 Ir C27 150.98(18) . . ?
N1 Ir C27 121.68(19) . . ?
C29 Ir C27 65.2(2) . . ?
O1 Ir C28 143.2(2) . . ?
N1 Ir C28 98.41(18) . . ?
C29 Ir C28 38.6(2) . . ?
C27 Ir C28 38.9(2) . . ?
O1 Ir C26 112.16(19) . . ?
N1 Ir C26 160.5(2) . . ?
C29 Ir C26 65.1(2) . . ?
C27 Ir C26 38.9(2) . . ?
C28 Ir C26 64.8(2) . . ?
O1 Ir C30 90.4(2) . . ?
N1 Ir C30 145.0(2) . . ?
C29 Ir C30 38.9(2) . . ?
C27 Ir C30 64.7(2) . . ?
C28 Ir C30 64.5(2) . . ?
C26 Ir C30 38.34(19) . . ?
O1 Ir Cl1 85.94(12) . . ?
N1 Ir Cl1 89.93(11) . . ?
C29 Ir Cl1 158.46(17) . . ?
C27 Ir Cl1 96.05(16) . . ?
C28 Ir Cl1 130.08(19) . . ?
C26 Ir Cl1 93.73(15) . . ?
C30 Ir Cl1 124.75(17) . . ?
C1 N1 C8 114.7(4) . . ?
C1 N1 Ir 124.8(3) . . ?
C8 N1 Ir 120.1(3) . . ?
C25 N2 C14 109.0(5) . . ?
C25 N2 C11 125.2(5) . . ?
C14 N2 C11 125.8(5) . . ?
C3 O1 Ir 127.8(3) . . ?
N1 C1 C2 128.0(5) . . ?
N1 C1 H1 116.0 . . ?
C2 C1 H1 116.0 . . ?
C3 C2 C7 119.3(5) . . ?
C3 C2 C1 124.4(5) . . ?
C7 C2 C1 116.2(5) . . ?
O1 C3 C2 124.5(5) . . ?
O1 C3 C4 117.5(5) . . ?
C2 C3 C4 118.0(5) . . ?
C5 C4 C3 120.5(6) . . ?
C5 C4 H4 119.7 . . ?
C3 C4 H4 119.7 . . ?
C4 C5 C6 121.8(6) . . ?
C4 C5 H5 119.1 . . ?
C6 C5 H5 119.1 . . ?
C7 C6 C5 117.8(6) . . ?
C7 C6 H6 121.1 . . ?
C5 C6 H6 121.1 . . ?
C6 C7 C2 122.5(6) . . ?
C6 C7 H7 118.8 . . ?
C2 C7 H7 118.8 . . ?
C9 C8 C13 120.1(5) . . ?
C9 C8 N1 120.6(5) . . ?
C13 C8 N1 119.2(5) . . ?
C8 C9 C10 119.9(5) . . ?
C8 C9 H9 120.1 . . ?
C10 C9 H9 120.1 . . ?
C11 C10 C9 119.9(5) . . ?
C11 C10 H10 120.1 . . ?
C9 C10 H10 120.1 . . ?
C12 C11 C10 120.5(5) . . ?
C12 C11 N2 119.3(5) . . ?
C10 C11 N2 120.2(5) . . ?
C11 C12 C13 120.4(5) . . ?
C11 C12 H12 119.8 . . ?
C13 C12 H12 119.8 . . ?
C12 C13 C8 119.2(5) . . ?
C12 C13 H13 120.4 . . ?
C8 C13 H13 120.4 . . ?
C15 C14 N2 130.6(6) . . ?
C15 C14 C19 122.2(6) . . ?
N2 C14 C19 107.1(6) . . ?
C14 C15 C16 118.5(7) . . ?
C14 C15 H15 120.7 . . ?
C16 C15 H15 120.7 . . ?
C15 C16 C17 120.3(7) . . ?
C15 C16 H16 119.8 . . ?
C17 C16 H16 119.8 . . ?
C18 C17 C16 120.4(7) . . ?
C18 C17 H17 119.8 . . ?
C16 C17 H17 119.8 . . ?
C17 C18 C19 120.8(7) . . ?
C17 C18 H18 119.6 . . ?
C19 C18 H18 119.6 . . ?
C18 C19 C14 117.8(7) . . ?
C18 C19 C20 134.1(6) . . ?
C14 C19 C20 108.1(5) . . ?
C25 C20 C21 119.5(7) . . ?
C25 C20 C19 106.4(6) . . ?
C21 C20 C19 134.1(6) . . ?
C22 C21 C20 119.1(7) . . ?
C22 C21 H21 120.5 . . ?
C20 C21 H21 120.5 . . ?
C21 C22 C23 121.2(7) . . ?
C21 C22 H22 119.4 . . ?
C23 C22 H22 119.4 . . ?
C24 C23 C22 121.0(7) . . ?
C24 C23 H23 119.5 . . ?
C22 C23 H23 119.5 . . ?
C23 C24 C25 118.0(6) . . ?
C23 C24 H24 121.0 . . ?
C25 C24 H24 121.0 . . ?
N2 C25 C24 129.3(6) . . ?
N2 C25 C20 109.4(6) . . ?
C24 C25 C20 121.2(6) . . ?
C30 C26 C27 107.7(5) . . ?
C30 C26 C31 126.8(6) . . ?
C27 C26 C31 125.4(6) . . ?
C30 C26 Ir 71.1(3) . . ?
C27 C26 Ir 69.7(3) . . ?
C31 C26 Ir 125.0(4) . . ?
C28 C27 C26 108.1(5) . . ?
C28 C27 C32 126.8(6) . . ?
C26 C27 C32 124.9(6) . . ?
C28 C27 Ir 71.4(3) . . ?
C26 C27 Ir 71.4(3) . . ?
C32 C27 Ir 126.8(4) . . ?
C29 C28 C27 107.8(5) . . ?
C29 C28 C33 126.7(6) . . ?
C27 C28 C33 125.4(6) . . ?
C29 C28 Ir 69.6(4) . . ?
C27 C28 Ir 69.7(3) . . ?
C33 C28 Ir 129.0(4) . . ?
C28 C29 C30 108.2(6) . . ?
C28 C29 C34 125.8(6) . . ?
C30 C29 C34 125.9(7) . . ?
C28 C29 Ir 71.8(3) . . ?
C30 C29 Ir 72.0(3) . . ?
C34 C29 Ir 125.6(4) . . ?
C26 C30 C29 108.0(5) . . ?
C26 C30 C35 126.5(6) . . ?
C29 C30 C35 125.4(6) . . ?
C26 C30 Ir 70.6(3) . . ?
C29 C30 Ir 69.1(3) . . ?
C35 C30 Ir 123.6(4) . . ?
C26 C31 H31A 109.5 . . ?
C26 C31 H31B 109.5 . . ?
H31A C31 H31B 109.5 . . ?
C26 C31 H31C 109.5 . . ?
H31A C31 H31C 109.5 . . ?
H31B C31 H31C 109.5 . . ?
C27 C32 H32A 109.5 . . ?
C27 C32 H32B 109.5 . . ?
H32A C32 H32B 109.5 . . ?
C27 C32 H32C 109.5 . . ?
H32A C32 H32C 109.5 . . ?
H32B C32 H32C 109.5 . . ?
C28 C33 H33A 109.5 . . ?
C28 C33 H33B 109.5 . . ?
H33A C33 H33B 109.5 . . ?
C28 C33 H33C 109.5 . . ?
H33A C33 H33C 109.5 . . ?
H33B C33 H33C 109.5 . . ?
C29 C34 H34A 109.5 . . ?
C29 C34 H34B 109.5 . . ?
H34A C34 H34B 109.5 . . ?
C29 C34 H34C 109.5 . . ?
H34A C34 H34C 109.5 . . ?
H34B C34 H34C 109.5 . . ?
C30 C35 H35A 109.5 . . ?
C30 C35 H35B 109.5 . . ?
H35A C35 H35B 109.5 . . ?
C30 C35 H35C 109.5 . . ?
H35A C35 H35C 109.5 . . ?
H35B C35 H35C 109.5 . . ?
C37 C36 C36 117.0(11) . 3_576 ?
C37 C36 H36A 108.1 . . ?
C36 C36 H36A 108.1 3_576 . ?
C37 C36 H36B 108.1 . . ?
C36 C36 H36B 108.1 3_576 . ?
H36A C36 H36B 107.3 . . ?
C36 C37 C38 116.5(8) . . ?
C36 C37 H37A 108.2 . . ?
C38 C37 H37A 108.2 . . ?
C36 C37 H37B 108.2 . . ?
C38 C37 H37B 108.2 . . ?
H37A C37 H37B 107.3 . . ?
C37 C38 H38A 109.5 . . ?
C37 C38 H38B 109.5 . . ?
H38A C38 H38B 109.5 . . ?
C37 C38 H38C 109.5 . . ?
H38A C38 H38C 109.5 . . ?
H38B C38 H38C 109.5 . . ?

loop_
_geom_bond_atom_site_label_1
_geom_bond_atom_site_label_2
_geom_bond_distance
_geom_bond_site_symmetry_2
_geom_bond_publ_flag
Ir O1 2.078(4) . ?
Ir N1 2.098(4) . ?
Ir C29 2.129(6) . ?
Ir C27 2.136(6) . ?
Ir C28 2.158(6) . ?
Ir C26 2.159(5) . ?
Ir C30 2.166(5) . ?
Ir Cl1 2.4252(15) . ?
N1 C1 1.300(6) . ?
N1 C8 1.447(6) . ?
N2 C25 1.385(7) . ?
N2 C14 1.397(7) . ?
N2 C11 1.439(6) . ?
O1 C3 1.310(6) . ?
C1 C2 1.418(7) . ?
C1 H1 0.9300 . ?
C2 C3 1.402(6) . ?
C2 C7 1.403(7) . ?
C3 C4 1.404(7) . ?
C4 C5 1.373(8) . ?
C4 H4 0.9300 . ?
C5 C6 1.393(8) . ?
C5 H5 0.9300 . ?
C6 C7 1.358(7) . ?
C6 H6 0.9300 . ?
C7 H7 0.9300 . ?
C8 C9 1.373(7) . ?
C8 C13 1.391(6) . ?
C9 C10 1.373(7) . ?
C9 H9 0.9300 . ?
C10 C11 1.373(7) . ?
C10 H10 0.9300 . ?
C11 C12 1.363(7) . ?
C12 C13 1.374(7) . ?
C12 H12 0.9300 . ?
C13 H13 0.9300 . ?
C14 C15 1.363(8) . ?
C14 C19 1.414(8) . ?
C15 C16 1.373(8) . ?
C15 H15 0.9300 . ?
C16 C17 1.418(10) . ?
C16 H16 0.9300 . ?
C17 C18 1.343(9) . ?
C17 H17 0.9300 . ?
C18 C19 1.391(8) . ?
C18 H18 0.9300 . ?
C19 C20 1.430(9) . ?
C20 C25 1.398(7) . ?
C20 C21 1.398(8) . ?
C21 C22 1.368(9) . ?
C21 H21 0.9300 . ?
C22 C23 1.393(9) . ?
C22 H22 0.9300 . ?
C23 C24 1.378(8) . ?
C23 H23 0.9300 . ?
C24 C25 1.397(8) . ?
C24 H24 0.9300 . ?
C26 C30 1.420(7) . ?
C26 C27 1.429(7) . ?
C26 C31 1.495(7) . ?
C27 C28 1.429(7) . ?
C27 C32 1.509(8) . ?
C28 C29 1.417(8) . ?
C28 C33 1.513(7) . ?
C29 C30 1.431(7) . ?
C29 C34 1.514(8) . ?
C30 C35 1.489(8) . ?
C31 H31A 0.9600 . ?
C31 H31B 0.9600 . ?
C31 H31C 0.9600 . ?
C32 H32A 0.9600 . ?
C32 H32B 0.9600 . ?
C32 H32C 0.9600 . ?
C33 H33A 0.9600 . ?
C33 H33B 0.9600 . ?
C33 H33C 0.9600 . ?
C34 H34A 0.9600 . ?
C34 H34B 0.9600 . ?
C34 H34C 0.9600 . ?
C35 H35A 0.9600 . ?
C35 H35B 0.9600 . ?
C35 H35C 0.9600 . ?
C36 C37 1.479(11) . ?
C36 C36 1.483(14) 3_576 ?
C36 H36A 0.9700 . ?
C36 H36B 0.9700 . ?
C37 C38 1.498(11) . ?
C37 H37A 0.9700 . ?
C37 H37B 0.9700 . ?
C38 H38A 0.9600 . ?
C38 H38B 0.9600 . ?
C38 H38C 0.9600 . ?

loop_
_geom_torsion_atom_site_label_1
_geom_torsion_atom_site_label_2
_geom_torsion_atom_site_label_3
_geom_torsion_atom_site_label_4
_geom_torsion
_geom_torsion_site_symmetry_1
_geom_torsion_site_symmetry_2
_geom_torsion_site_symmetry_3
_geom_torsion_site_symmetry_4
_geom_torsion_publ_flag
O1 Ir N1 C1 15.5(4) . . . . ?
C29 Ir N1 C1 -89.6(5) . . . . ?
C27 Ir N1 C1 -161.5(4) . . . . ?
C28 Ir N1 C1 -128.0(4) . . . . ?
C26 Ir N1 C1 -157.5(5) . . . . ?
C30 Ir N1 C1 -71.2(6) . . . . ?
Cl1 Ir N1 C1 101.4(4) . . . . ?
O1 Ir N1 C8 -171.7(4) . . . . ?
C29 Ir N1 C8 83.2(4) . . . . ?
C27 Ir N1 C8 11.3(4) . . . . ?
C28 Ir N1 C8 44.8(4) . . . . ?
C26 Ir N1 C8 15.3(7) . . . . ?
C30 Ir N1 C8 101.6(5) . . . . ?
Cl1 Ir N1 C8 -85.7(3) . . . . ?
N1 Ir O1 C3 -19.4(5) . . . . ?
C29 Ir O1 C3 89.2(5) . . . . ?
C27 Ir O1 C3 155.3(5) . . . . ?
C28 Ir O1 C3 80.9(5) . . . . ?
C26 Ir O1 C3 158.1(4) . . . . ?
C30 Ir O1 C3 125.6(5) . . . . ?
Cl1 Ir O1 C3 -109.6(4) . . . . ?
C8 N1 C1 C2 178.4(5) . . . . ?
Ir N1 C1 C2 -8.5(7) . . . . ?
N1 C1 C2 C3 -3.1(9) . . . . ?
N1 C1 C2 C7 178.2(5) . . . . ?
Ir O1 C3 C2 15.6(8) . . . . ?
Ir O1 C3 C4 -163.3(4) . . . . ?
C7 C2 C3 O1 178.2(5) . . . . ?
C1 C2 C3 O1 -0.5(8) . . . . ?
C7 C2 C3 C4 -2.9(7) . . . . ?
C1 C2 C3 C4 178.4(5) . . . . ?
O1 C3 C4 C5 -176.9(5) . . . . ?
C2 C3 C4 C5 4.1(8) . . . . ?
C3 C4 C5 C6 -3.7(9) . . . . ?
C4 C5 C6 C7 1.9(9) . . . . ?
C5 C6 C7 C2 -0.6(9) . . . . ?
C3 C2 C7 C6 1.2(8) . . . . ?
C1 C2 C7 C6 180.0(5) . . . . ?
C1 N1 C8 C9 -121.3(5) . . . . ?
Ir N1 C8 C9 65.2(6) . . . . ?
C1 N1 C8 C13 55.0(6) . . . . ?
Ir N1 C8 C13 -118.6(4) . . . . ?
C13 C8 C9 C10 -1.9(8) . . . . ?
N1 C8 C9 C10 174.3(5) . . . . ?
C8 C9 C10 C11 1.6(8) . . . . ?
C9 C10 C11 C12 -0.1(8) . . . . ?
C9 C10 C11 N2 -178.5(5) . . . . ?
C25 N2 C11 C12 59.8(8) . . . . ?
C14 N2 C11 C12 -119.2(6) . . . . ?
C25 N2 C11 C10 -121.7(6) . . . . ?
C14 N2 C11 C10 59.3(7) . . . . ?
C10 C11 C12 C13 -1.0(9) . . . . ?
N2 C11 C12 C13 177.4(5) . . . . ?
C11 C12 C13 C8 0.7(8) . . . . ?
C9 C8 C13 C12 0.8(8) . . . . ?
N1 C8 C13 C12 -175.5(5) . . . . ?
C25 N2 C14 C15 -179.5(7) . . . . ?
C11 N2 C14 C15 -0.3(10) . . . . ?
C25 N2 C14 C19 1.0(6) . . . . ?
C11 N2 C14 C19 -179.9(5) . . . . ?
N2 C14 C15 C16 179.8(6) . . . . ?
C19 C14 C15 C16 -0.7(10) . . . . ?
C14 C15 C16 C17 1.1(10) . . . . ?
C15 C16 C17 C18 -1.2(12) . . . . ?
C16 C17 C18 C19 0.8(12) . . . . ?
C17 C18 C19 C14 -0.3(10) . . . . ?
C17 C18 C19 C20 179.6(7) . . . . ?
C15 C14 C19 C18 0.2(9) . . . . ?
N2 C14 C19 C18 179.8(5) . . . . ?
C15 C14 C19 C20 -179.7(6) . . . . ?
N2 C14 C19 C20 -0.1(6) . . . . ?
C18 C19 C20 C25 179.3(7) . . . . ?
C14 C19 C20 C25 -0.8(7) . . . . ?
C18 C19 C20 C21 0.5(13) . . . . ?
C14 C19 C20 C21 -179.6(7) . . . . ?
C25 C20 C21 C22 1.9(10) . . . . ?
C19 C20 C21 C22 -179.4(7) . . . . ?
C20 C21 C22 C23 -1.2(11) . . . . ?
C21 C22 C23 C24 0.6(11) . . . . ?
C22 C23 C24 C25 -0.7(10) . . . . ?
C14 N2 C25 C24 -178.8(6) . . . . ?
C11 N2 C25 C24 2.1(10) . . . . ?
C14 N2 C25 C20 -1.5(6) . . . . ?
C11 N2 C25 C20 179.3(5) . . . . ?
C23 C24 C25 N2 178.4(6) . . . . ?
C23 C24 C25 C20 1.4(9) . . . . ?
C21 C20 C25 N2 -179.6(5) . . . . ?
C19 C20 C25 N2 1.4(7) . . . . ?
C21 C20 C25 C24 -2.1(9) . . . . ?
C19 C20 C25 C24 178.9(5) . . . . ?
O1 Ir C26 C30 -59.8(4) . . . . ?
N1 Ir C26 C30 112.7(6) . . . . ?
C29 Ir C26 C30 37.2(4) . . . . ?
C27 Ir C26 C30 118.0(5) . . . . ?
C28 Ir C26 C30 80.0(4) . . . . ?
Cl1 Ir C26 C30 -147.0(3) . . . . ?
O1 Ir C26 C27 -177.9(3) . . . . ?
N1 Ir C26 C27 -5.4(7) . . . . ?
C29 Ir C26 C27 -80.8(4) . . . . ?
C28 Ir C26 C27 -38.0(3) . . . . ?
C30 Ir C26 C27 -118.0(5) . . . . ?
Cl1 Ir C26 C27 95.0(3) . . . . ?
O1 Ir C26 C31 62.4(6) . . . . ?
N1 Ir C26 C31 -125.1(6) . . . . ?
C29 Ir C26 C31 159.5(6) . . . . ?
C27 Ir C26 C31 -119.7(7) . . . . ?
C28 Ir C26 C31 -157.7(6) . . . . ?
C30 Ir C26 C31 122.3(7) . . . . ?
Cl1 Ir C26 C31 -24.7(5) . . . . ?
C30 C26 C27 C28 1.1(6) . . . . ?
C31 C26 C27 C28 -178.5(5) . . . . ?
Ir C26 C27 C28 62.3(4) . . . . ?
C30 C26 C27 C32 176.3(5) . . . . ?
C31 C26 C27 C32 -3.3(9) . . . . ?
Ir C26 C27 C32 -122.4(6) . . . . ?
C30 C26 C27 Ir -61.3(4) . . . . ?
C31 C26 C27 Ir 119.2(5) . . . . ?
O1 Ir C27 C28 -113.3(5) . . . . ?
N1 Ir C27 C28 60.5(4) . . . . ?
C29 Ir C27 C28 -36.9(3) . . . . ?
C26 Ir C27 C28 -117.3(5) . . . . ?
C30 Ir C27 C28 -80.1(4) . . . . ?
Cl1 Ir C27 C28 154.2(3) . . . . ?
O1 Ir C27 C26 4.1(6) . . . . ?
N1 Ir C27 C26 177.9(3) . . . . ?
C29 Ir C27 C26 80.4(3) . . . . ?
C28 Ir C27 C26 117.3(5) . . . . ?
C30 Ir C27 C26 37.3(3) . . . . ?
Cl1 Ir C27 C26 -88.4(3) . . . . ?
O1 Ir C27 C32 124.3(5) . . . . ?
N1 Ir C27 C32 -61.9(6) . . . . ?
C29 Ir C27 C32 -159.4(6) . . . . ?
C28 Ir C27 C32 -122.5(7) . . . . ?
C26 Ir C27 C32 120.2(7) . . . . ?
C30 Ir C27 C32 157.5(6) . . . . ?
Cl1 Ir C27 C32 31.7(6) . . . . ?
C26 C27 C28 C29 -3.0(6) . . . . ?
C32 C27 C28 C29 -178.1(5) . . . . ?
Ir C27 C28 C29 59.4(4) . . . . ?
C26 C27 C28 C33 173.5(5) . . . . ?
C32 C27 C28 C33 -1.6(9) . . . . ?
Ir C27 C28 C33 -124.1(5) . . . . ?
C26 C27 C28 Ir -62.4(4) . . . . ?
C32 C27 C28 Ir 122.5(6) . . . . ?
O1 Ir C28 C29 12.9(5) . . . . ?
N1 Ir C28 C29 109.5(3) . . . . ?
C27 Ir C28 C29 -119.0(5) . . . . ?
C26 Ir C28 C29 -81.0(4) . . . . ?
C30 Ir C28 C29 -38.4(3) . . . . ?
Cl1 Ir C28 C29 -153.4(3) . . . . ?
O1 Ir C28 C27 131.9(4) . . . . ?
N1 Ir C28 C27 -131.5(3) . . . . ?
C29 Ir C28 C27 119.0(5) . . . . ?
C26 Ir C28 C27 38.0(3) . . . . ?
C30 Ir C28 C27 80.6(3) . . . . ?
Cl1 Ir C28 C27 -34.4(4) . . . . ?
O1 Ir C28 C33 -108.5(6) . . . . ?
N1 Ir C28 C33 -11.8(7) . . . . ?
C29 Ir C28 C33 -121.3(8) . . . . ?
C27 Ir C28 C33 119.7(8) . . . . ?
C26 Ir C28 C33 157.7(7) . . . . ?
C30 Ir C28 C33 -159.7(7) . . . . ?
Cl1 Ir C28 C33 85.2(6) . . . . ?
C27 C28 C29 C30 3.7(6) . . . . ?
C33 C28 C29 C30 -172.7(5) . . . . ?
Ir C28 C29 C30 63.2(4) . . . . ?
C27 C28 C29 C34 179.3(5) . . . . ?
C33 C28 C29 C34 2.9(10) . . . . ?
Ir C28 C29 C34 -121.2(6) . . . . ?
C27 C28 C29 Ir -59.5(4) . . . . ?
C33 C28 C29 Ir 124.1(6) . . . . ?
O1 Ir C29 C28 -172.1(3) . . . . ?
N1 Ir C29 C28 -79.8(4) . . . . ?
C27 Ir C29 C28 37.2(3) . . . . ?
C26 Ir C29 C28 80.2(4) . . . . ?
C30 Ir C29 C28 116.9(5) . . . . ?
Cl1 Ir C29 C28 68.7(6) . . . . ?
O1 Ir C29 C30 71.1(4) . . . . ?
N1 Ir C29 C30 163.3(4) . . . . ?
C27 Ir C29 C30 -79.7(4) . . . . ?
C28 Ir C29 C30 -116.9(5) . . . . ?
C26 Ir C29 C30 -36.7(4) . . . . ?
Cl1 Ir C29 C30 -48.2(8) . . . . ?
O1 Ir C29 C34 -50.6(6) . . . . ?
N1 Ir C29 C34 41.6(7) . . . . ?
C27 Ir C29 C34 158.6(7) . . . . ?
C28 Ir C29 C34 121.4(7) . . . . ?
C26 Ir C29 C34 -158.4(7) . . . . ?
C30 Ir C29 C34 -121.7(8) . . . . ?
Cl1 Ir C29 C34 -169.8(4) . . . . ?
C27 C26 C30 C29 1.2(6) . . . . ?
C31 C26 C30 C29 -179.3(5) . . . . ?
Ir C26 C30 C29 -59.2(4) . . . . ?
C27 C26 C30 C35 178.3(5) . . . . ?
C31 C26 C30 C35 -2.1(9) . . . . ?
Ir C26 C30 C35 118.0(6) . . . . ?
C27 C26 C30 Ir 60.4(3) . . . . ?
C31 C26 C30 Ir -120.1(5) . . . . ?
C28 C29 C30 C26 -3.0(7) . . . . ?
C34 C29 C30 C26 -178.6(6) . . . . ?
Ir C29 C30 C26 60.1(4) . . . . ?
C28 C29 C30 C35 179.8(6) . . . . ?
C34 C29 C30 C35 4.2(10) . . . . ?
Ir C29 C30 C35 -117.1(6) . . . . ?
C28 C29 C30 Ir -63.1(4) . . . . ?
C34 C29 C30 Ir 121.3(6) . . . . ?
O1 Ir C30 C26 126.8(3) . . . . ?
N1 Ir C30 C26 -147.5(3) . . . . ?
C29 Ir C30 C26 -119.1(5) . . . . ?
C27 Ir C30 C26 -37.8(3) . . . . ?
C28 Ir C30 C26 -81.0(4) . . . . ?
Cl1 Ir C30 C26 41.5(4) . . . . ?
O1 Ir C30 C29 -114.1(4) . . . . ?
N1 Ir C30 C29 -28.4(6) . . . . ?
C27 Ir C30 C29 81.3(4) . . . . ?
C28 Ir C30 C29 38.1(4) . . . . ?
C26 Ir C30 C29 119.1(5) . . . . ?
Cl1 Ir C30 C29 160.6(3) . . . . ?
O1 Ir C30 C35 5.3(5) . . . . ?
N1 Ir C30 C35 91.0(6) . . . . ?
C29 Ir C30 C35 119.4(7) . . . . ?
C27 Ir C30 C35 -159.3(6) . . . . ?
C28 Ir C30 C35 157.5(6) . . . . ?
C26 Ir C30 C35 -121.5(7) . . . . ?
Cl1 Ir C30 C35 -80.0(6) . . . . ?
C36 C36 C37 C38 -178.1(10) 3_576 . . . ?
